data_7059903
loop_
_publ_author_name
'Bogdanova, Ekaterina V.'
'Stogniy, Marina Yu.'
'Chekulaeva, Lyubov A.'
'Anisimov, Aleksei A.'
'Suponitsky, Kyrill Yu.'
'Sivaev, Igor B.'
'Grin, Mikhail A.'
'Mironov, Andrey F.'
'Bregadze, Vladimir I.'

_publ_section_title
;
 Synthesis and reactivity of propionitrilium derivatives of cobalt and
 iron bis(dicarbollides)
;
_journal_issue 37
_journal_name_full 'New Journal of Chemistry'
_journal_page_first 15836
_journal_page_last 15848
_journal_paper_doi 10.1039/D0NJ03017A
_journal_volume 44
_journal_year 2020
_chemical_absolute_configuration ad
_chemical_formula_moiety 'C10 H34 B18 Co N O, C3 H6 O'
_chemical_formula_sum 'C13 H40 B18 Co N O2'
_chemical_formula_weight 495.97
_space_group_crystal_system orthorhombic
_space_group_IT_number 19
_space_group_name_Hall 'P 2ac 2ab'
_space_group_name_H-M_alt 'P 21 21 21'
_atom_sites_solution_hydrogens geom
_atom_sites_solution_primary direct
_atom_sites_solution_secondary difmap
_audit_creation_method SHELXL-2014/6
_audit_update_record
;
2020-06-03 deposited with the CCDC.	2020-08-18 downloaded from the CCDC.
;
_cell_angle_alpha 90
_cell_angle_beta 90
_cell_angle_gamma 90
_cell_formula_units_Z 4
_cell_length_a 10.1302(3)
_cell_length_b 16.2436(5)
_cell_length_c 16.2491(5)
_cell_measurement_reflns_used 9914
_cell_measurement_temperature 120(2)
_cell_measurement_theta_max 26.09
_cell_measurement_theta_min 2.37
_cell_volume 2673.80(14)
_computing_cell_refinement 'SAINT (Bruker, 2014)'
_computing_data_collection 'APEX (Bruker, 2014)'
_computing_data_reduction 'SAINT (Bruker, 2014)'
_computing_molecular_graphics 'SHELXL-2014/6 (Sheldrick, 2014)'
_computing_publication_material 'SHELXL-2014/6 (Sheldrick, 2014) and PLATON (Spek, 2015)'
_computing_structure_refinement 'SHELXL-2014/6 (Sheldrick, 2014)'
_computing_structure_solution 'SHELXL-2014/6 (Sheldrick, 2014)'
_diffrn_ambient_temperature 120(2)
_diffrn_measured_fraction_theta_full 1.000
_diffrn_measured_fraction_theta_max 0.992
_diffrn_measurement_device_type 'Bruker APEX-II CCD'
_diffrn_measurement_method '\f and \w scans'
_diffrn_radiation_type MoK\a
_diffrn_radiation_wavelength 0.71073
_diffrn_reflns_av_R_equivalents 0.0645
_diffrn_reflns_av_unetI/netI 0.0440
_diffrn_reflns_Laue_measured_fraction_full 1.000
_diffrn_reflns_Laue_measured_fraction_max 0.992
_diffrn_reflns_limit_h_max 14
_diffrn_reflns_limit_h_min -14
_diffrn_reflns_limit_k_max 22
_diffrn_reflns_limit_k_min -22
_diffrn_reflns_limit_l_max 22
_diffrn_reflns_limit_l_min -22
_diffrn_reflns_number 72431
_diffrn_reflns_point_group_measured_fraction_full 1.000
_diffrn_reflns_point_group_measured_fraction_max 0.990
_diffrn_reflns_theta_full 25.242
_diffrn_reflns_theta_max 29.847
_diffrn_reflns_theta_min 1.773
_diffrn_source 'sealed tube'
_exptl_absorpt_coefficient_mu 0.656
_exptl_absorpt_correction_T_max 0.912
_exptl_absorpt_correction_T_min 0.846
_exptl_absorpt_correction_type multi-scan
_exptl_absorpt_process_details 'SADABS-2014/5 (Bruker,2014/5)'
_exptl_crystal_colour orange
_exptl_crystal_density_diffrn 1.232
_exptl_crystal_description prizm
_exptl_crystal_F_000 1032
_exptl_crystal_size_max 0.20
_exptl_crystal_size_mid 0.16
_exptl_crystal_size_min 0.14
_refine_diff_density_max 0.489
_refine_diff_density_min -0.252
_refine_diff_density_rms 0.062
_refine_ls_abs_structure_details
;
 Flack x determined using 2636 quotients [(I+)-(I-)]/[(I+)+(I-)]
 (Parsons, Flack and Wagner, Acta Cryst. B69 (2013) 249-259).
;
_refine_ls_abs_structure_Flack -0.008(5)
_refine_ls_extinction_method none
_refine_ls_goodness_of_fit_ref 1.062
_refine_ls_hydrogen_treatment constr
_refine_ls_matrix_type full
_refine_ls_number_parameters 321
_refine_ls_number_reflns 7626
_refine_ls_number_restraints 0
_refine_ls_restrained_S_all 1.062
_refine_ls_R_factor_all 0.0489
_refine_ls_R_factor_gt 0.0368
_refine_ls_shift/su_max 0.001
_refine_ls_shift/su_mean 0.000
_refine_ls_structure_factor_coef Fsqd
_refine_ls_weighting_details 'w=1/[\s^2^(Fo^2^)+(0.0473P)^2^+0.1921P] where P=(Fo^2^+2Fc^2^)/3'
_refine_ls_weighting_scheme calc
_refine_ls_wR_factor_gt 0.0835
_refine_ls_wR_factor_ref 0.0893
_reflns_Friedel_coverage 0.791
_reflns_Friedel_fraction_full 1.000
_reflns_Friedel_fraction_max 0.988
_reflns_number_gt 6586
_reflns_number_total 7626
_reflns_threshold_expression 'I > 2\s(I)'
_cod_data_source_file d0nj03017a1.cif
_cod_data_source_block st3
_cod_depositor_comments 'Adding full bibliography for 7059903.cif.'
_cod_original_cell_volume 2673.81(14)
_cod_database_code 7059903
_shelx_space_group_comment
;
The symmetry employed for this shelxl refinement is uniquely defined
by the following loop, which should always be used as a source of
symmetry information in preference to the above space-group names.
They are only intended as comments.
;
_shelxl_version_number 2014/6

loop_
_space_group_symop_operation_xyz
'x, y, z'
'-x+1/2, -y, z+1/2'
'-x, y+1/2, -z+1/2'
'x+1/2, -y+1/2, -z'

loop_
_atom_site_label
_atom_site_type_symbol
_atom_site_fract_x
_atom_site_fract_y
_atom_site_fract_z
_atom_site_U_iso_or_equiv
_atom_site_adp_type
_atom_site_occupancy
_atom_site_site_symmetry_order
_atom_site_calc_flag
_atom_site_refinement_flags_posn
_atom_site_refinement_flags_adp
_atom_site_refinement_flags_occupancy
_atom_site_disorder_assembly
_atom_site_disorder_group
Co1 Co -0.58137(3) -0.79623(2) -0.19558(2) 0.01343(9) Uani 1 1 d . . . . .
C1 C -0.6166(2) -0.73936(16) -0.08508(16) 0.0167(5) Uani 1 1 d . . . . .
H1 H -0.5219 -0.7403 -0.0495 0.020 Uiso 1 1 calc R U . . .
C2 C -0.6352(3) -0.67950(16) -0.16371(16) 0.0172(5) Uani 1 1 d . . . . .
H2 H -0.5543 -0.6374 -0.1846 0.021 Uiso 1 1 calc R U . . .
B4 B -0.7016(3) -0.82983(19) -0.09564(18) 0.0160(6) Uani 1 1 d . . . . .
H4 H -0.6725 -0.8910 -0.0695 0.019 Uiso 1 1 calc R U . . .
B5 B -0.7570(3) -0.7480(2) -0.0298(2) 0.0204(6) Uani 1 1 d . . . . .
H5 H -0.7612 -0.7567 0.0386 0.024 Uiso 1 1 calc R U . . .
B6 B -0.7109(3) -0.6527(2) -0.0722(2) 0.0203(6) Uani 1 1 d . . . . .
H6 H -0.6844 -0.5986 -0.0328 0.024 Uiso 1 1 calc R U . . .
B7 B -0.7369(3) -0.72244(17) -0.23671(19) 0.0162(6) Uani 1 1 d . . . . .
H7 H -0.7318 -0.7120 -0.3048 0.019 Uiso 1 1 calc R U . . .
B8 B -0.7880(3) -0.81914(17) -0.1926(2) 0.0151(5) Uani 1 1 d . . . . .
B9 B -0.8707(3) -0.7966(2) -0.09741(18) 0.0179(5) Uani 1 1 d . . . . .
H9 H -0.9520 -0.8370 -0.0739 0.022 Uiso 1 1 calc R U . . .
B10 B -0.8752(3) -0.68737(19) -0.0836(2) 0.0207(6) Uani 1 1 d . . . . .
H10 H -0.9597 -0.6561 -0.0520 0.025 Uiso 1 1 calc R U . . .
B11 B -0.7906(3) -0.6422(2) -0.1685(2) 0.0212(6) Uani 1 1 d . . . . .
H11 H -0.8170 -0.5798 -0.1930 0.025 Uiso 1 1 calc R U . . .
B12 B -0.8917(3) -0.73013(18) -0.18452(19) 0.0182(6) Uani 1 1 d . . . . .
H12 H -0.9872 -0.7263 -0.2190 0.022 Uiso 1 1 calc R U . . .
C1' C -0.3807(2) -0.77948(15) -0.20087(17) 0.0166(5) Uani 1 1 d . . . . .
H1' H -0.3568 -0.7263 -0.1597 0.020 Uiso 1 1 calc R U . . .
C2' C -0.4224(3) -0.86748(15) -0.16335(16) 0.0169(5) Uani 1 1 d . . . . .
H2' H -0.4282 -0.8778 -0.0953 0.020 Uiso 1 1 calc R U . . .
B4' B -0.4577(3) -0.75967(19) -0.29242(18) 0.0172(6) Uani 1 1 d . . . . .
H4' H -0.4855 -0.6975 -0.3166 0.021 Uiso 1 1 calc R U . . .
B5' B -0.2872(3) -0.7896(2) -0.28674(18) 0.0208(6) Uani 1 1 d . . . . .
H5' H -0.2067 -0.7463 -0.3057 0.025 Uiso 1 1 calc R U . . .
B6' B -0.2644(3) -0.85701(19) -0.2022(2) 0.0206(6) Uani 1 1 d . . . . .
H6' H -0.1709 -0.8586 -0.1654 0.025 Uiso 1 1 calc R U . . .
B7' B -0.5326(3) -0.91744(18) -0.22520(18) 0.0170(6) Uani 1 1 d . . . . .
H7' H -0.6107 -0.9615 -0.2042 0.020 Uiso 1 1 calc R U . . .
B8' B -0.5552(3) -0.85033(18) -0.31272(19) 0.0170(6) Uani 1 1 d . . . . .
H8' H -0.6469 -0.8498 -0.3513 0.020 Uiso 1 1 calc R U . . .
B9' B -0.3946(3) -0.83741(19) -0.35889(19) 0.0197(6) Uani 1 1 d . . . . .
H9' H -0.3841 -0.8267 -0.4267 0.024 Uiso 1 1 calc R U . . .
B10' B -0.2768(3) -0.89762(19) -0.3035(2) 0.0212(6) Uani 1 1 d . . . . .
H10' H -0.1903 -0.9269 -0.3350 0.025 Uiso 1 1 calc R U . . .
B11' B -0.3612(3) -0.9458(2) -0.22051(19) 0.0203(6) Uani 1 1 d . . . . .
H11' H -0.3299 -1.0070 -0.1954 0.024 Uiso 1 1 calc R U . . .
B12' B -0.4414(3) -0.93504(19) -0.31730(19) 0.0200(6) Uani 1 1 d . . . . .
H12' H -0.4624 -0.9896 -0.3574 0.024 Uiso 1 1 calc R U . . .
O1 O -0.8599(2) -0.98126(12) -0.14868(12) 0.0236(4) Uani 1 1 d . . . . .
N1 N -0.8421(2) -0.88800(14) -0.24644(14) 0.0176(5) Uani 1 1 d . . . . .
H1N H -0.8551 -0.8750 -0.2984 0.021 Uiso 1 1 calc R U . . .
C3 C -0.8719(3) -0.96304(17) -0.22655(17) 0.0197(6) Uani 1 1 d . . . . .
C4 C -0.9080(3) -1.02549(16) -0.29050(18) 0.0247(6) Uani 1 1 d . . . . .
H4A H -0.9548 -0.9980 -0.3364 0.030 Uiso 1 1 calc R U . . .
H4B H -0.9684 -1.0668 -0.2662 0.030 Uiso 1 1 calc R U . . .
C5 C -0.7843(3) -1.0687(2) -0.3235(2) 0.0331(8) Uani 1 1 d . . . . .
H5A H -0.8100 -1.1098 -0.3647 0.050 Uiso 1 1 calc R U . . .
H5B H -0.7381 -1.0960 -0.2781 0.050 Uiso 1 1 calc R U . . .
H5C H -0.7257 -1.0280 -0.3489 0.050 Uiso 1 1 calc R U . . .
C6 C -0.9037(3) -1.05981(18) -0.11302(19) 0.0272(6) Uani 1 1 d . . . . .
H6A H -0.8844 -1.1059 -0.1520 0.033 Uiso 1 1 calc R U . . .
C7 C -0.8222(5) -1.0691(3) -0.0370(3) 0.0683(16) Uani 1 1 d . . . . .
H7A H -0.7287 -1.0720 -0.0521 0.103 Uiso 1 1 calc R U . . .
H7B H -0.8478 -1.1196 -0.0083 0.103 Uiso 1 1 calc R U . . .
H7C H -0.8368 -1.0216 -0.0009 0.103 Uiso 1 1 calc R U . . .
C8 C -1.0507(3) -1.0550(2) -0.0970(2) 0.0418(9) Uani 1 1 d . . . . .
H8A H -1.0970 -1.0429 -0.1485 0.063 Uiso 1 1 calc R U . . .
H8B H -1.0686 -1.0112 -0.0570 0.063 Uiso 1 1 calc R U . . .
H8C H -1.0818 -1.1077 -0.0750 0.063 Uiso 1 1 calc R U . . .
O1S O -0.5748(3) -1.12623(17) 0.08156(13) 0.0435(6) Uani 1 1 d . . . . .
C1S C -0.4846(3) -1.1312(2) 0.03338(19) 0.0313(7) Uani 1 1 d . . . . .
C2S C -0.4171(4) -1.2106(3) 0.0173(3) 0.0627(12) Uani 1 1 d . . . . .
H2SA H -0.4548 -1.2534 0.0528 0.094 Uiso 1 1 calc R U . . .
H2SB H -0.3226 -1.2049 0.0291 0.094 Uiso 1 1 calc R U . . .
H2SC H -0.4292 -1.2261 -0.0405 0.094 Uiso 1 1 calc R U . . .
C3S C -0.4335(5) -1.0578(3) -0.0118(2) 0.0601(12) Uani 1 1 d . . . . .
H3SA H -0.4852 -1.0092 0.0034 0.090 Uiso 1 1 calc R U . . .
H3SB H -0.4410 -1.0672 -0.0712 0.090 Uiso 1 1 calc R U . . .
H3SC H -0.3406 -1.0489 0.0026 0.090 Uiso 1 1 calc R U . . .

loop_
_atom_site_aniso_label
_atom_site_aniso_U_11
_atom_site_aniso_U_22
_atom_site_aniso_U_33
_atom_site_aniso_U_23
_atom_site_aniso_U_13
_atom_site_aniso_U_12
Co1 0.00970(14) 0.01546(15) 0.01513(15) -0.00012(14) -0.00006(13) 0.00018(13)
C1 0.0133(12) 0.0203(12) 0.0165(12) -0.0014(10) -0.0009(9) 0.0000(9)
C2 0.0138(11) 0.0177(12) 0.0200(12) -0.0003(10) 0.0022(10) 0.0004(9)
B4 0.0140(13) 0.0190(14) 0.0149(13) -0.0005(11) 0.0028(11) -0.0012(11)
B5 0.0183(14) 0.0216(16) 0.0211(15) -0.0028(13) 0.0048(12) -0.0006(12)
B6 0.0190(15) 0.0180(15) 0.0238(16) -0.0038(13) 0.0034(12) 0.0018(12)
B7 0.0110(12) 0.0171(15) 0.0204(14) 0.0009(11) -0.0008(11) -0.0010(10)
B8 0.0101(11) 0.0174(13) 0.0176(13) -0.0009(12) -0.0006(11) 0.0004(9)
B9 0.0145(12) 0.0180(13) 0.0212(14) 0.0003(13) 0.0026(11) 0.0008(12)
B10 0.0176(13) 0.0201(15) 0.0243(15) -0.0017(12) 0.0032(12) 0.0009(11)
B11 0.0155(14) 0.0202(15) 0.0278(16) 0.0006(13) 0.0018(12) 0.0011(12)
B12 0.0136(13) 0.0179(13) 0.0233(15) -0.0001(12) -0.0003(11) 0.0006(10)
C1' 0.0097(10) 0.0209(13) 0.0193(12) -0.0004(11) 0.0003(9) -0.0011(8)
C2' 0.0120(11) 0.0198(12) 0.0190(11) 0.0025(10) -0.0004(11) 0.0037(10)
B4' 0.0132(12) 0.0204(14) 0.0179(15) 0.0029(12) 0.0004(10) -0.0027(10)
B5' 0.0152(13) 0.0247(16) 0.0226(15) 0.0019(13) 0.0023(10) -0.0007(12)
B6' 0.0119(12) 0.0235(15) 0.0265(16) 0.0029(14) 0.0005(13) 0.0024(11)
B7' 0.0134(12) 0.0168(14) 0.0209(14) 0.0002(12) 0.0012(11) -0.0001(11)
B8' 0.0149(13) 0.0180(13) 0.0182(14) -0.0012(12) 0.0000(11) 0.0007(10)
B9' 0.0175(15) 0.0216(15) 0.0200(14) -0.0011(12) 0.0014(11) 0.0004(12)
B10' 0.0159(13) 0.0244(15) 0.0233(14) 0.0005(15) 0.0044(13) 0.0042(11)
B11' 0.0154(13) 0.0218(15) 0.0236(16) 0.0011(12) 0.0029(12) 0.0022(12)
B12' 0.0178(15) 0.0203(14) 0.0219(16) -0.0017(12) 0.0013(11) 0.0016(11)
O1 0.0263(10) 0.0208(10) 0.0238(10) 0.0013(8) -0.0014(8) -0.0050(8)
N1 0.0142(10) 0.0208(11) 0.0178(11) 0.0003(9) -0.0028(8) -0.0011(9)
C3 0.0110(11) 0.0225(14) 0.0255(14) -0.0013(11) -0.0002(10) 0.0000(10)
C4 0.0225(14) 0.0210(12) 0.0306(15) -0.0051(11) -0.0042(12) -0.0053(11)
C5 0.0293(16) 0.0323(17) 0.0377(19) -0.0111(14) 0.0028(13) -0.0011(13)
C6 0.0264(16) 0.0220(14) 0.0333(15) 0.0075(12) -0.0019(13) -0.0041(12)
C7 0.079(3) 0.061(3) 0.064(3) 0.041(2) -0.039(3) -0.037(3)
C8 0.0322(19) 0.0422(19) 0.051(2) 0.0040(18) 0.0162(16) -0.0066(15)
O1S 0.0331(13) 0.0717(17) 0.0258(11) -0.0021(12) 0.0043(11) -0.0107(14)
C1S 0.0288(17) 0.0417(19) 0.0233(15) -0.0044(14) -0.0065(13) -0.0032(14)
C2S 0.052(2) 0.062(3) 0.074(3) -0.028(2) -0.033(2) 0.016(3)
C3S 0.066(3) 0.072(3) 0.043(2) 0.016(2) 0.002(2) -0.023(3)

loop_
_atom_type_symbol
_atom_type_description
_atom_type_scat_dispersion_real
_atom_type_scat_dispersion_imag
_atom_type_scat_source
C C 0.0033 0.0016 'International Tables Vol C Tables 4.2.6.8 and 6.1.1.4'
H H 0.0000 0.0000 'International Tables Vol C Tables 4.2.6.8 and 6.1.1.4'
B B 0.0013 0.0007 'International Tables Vol C Tables 4.2.6.8 and 6.1.1.4'
Co Co 0.3494 0.9721 'International Tables Vol C Tables 4.2.6.8 and 6.1.1.4'
N N 0.0061 0.0033 'International Tables Vol C Tables 4.2.6.8 and 6.1.1.4'
O O 0.0106 0.0060 'International Tables Vol C Tables 4.2.6.8 and 6.1.1.4'

loop_
_geom_angle_atom_site_label_1
_geom_angle_atom_site_label_2
_geom_angle_atom_site_label_3
_geom_angle
_geom_angle_site_symmetry_1
_geom_angle_site_symmetry_3
_geom_angle_publ_flag
C2 Co1 C1 46.56(11) . . ?
C2 Co1 C2' 132.04(11) . . ?
C1 Co1 C2' 99.63(10) . . ?
C2 Co1 C1' 98.76(10) . . ?
C1 Co1 C1' 98.58(10) . . ?
C2' Co1 C1' 46.21(10) . . ?
C2 Co1 B7' 177.65(12) . . ?
C1 Co1 B7' 131.95(11) . . ?
C2' Co1 B7' 48.73(11) . . ?
C1' Co1 B7' 83.16(11) . . ?
C2 Co1 B7 49.17(11) . . ?
C1 Co1 B7 83.71(11) . . ?
C2' Co1 B7 175.86(12) . . ?
C1' Co1 B7 131.08(11) . . ?
B7' Co1 B7 130.26(12) . . ?
C2 Co1 B4' 94.99(11) . . ?
C1 Co1 B4' 129.30(11) . . ?
C2' Co1 B4' 83.25(11) . . ?
C1' Co1 B4' 48.67(11) . . ?
B7' Co1 B4' 87.29(12) . . ?
B7 Co1 B4' 92.74(11) . . ?
C2 Co1 B4 83.70(11) . . ?
C1 Co1 B4 48.67(11) . . ?
C2' Co1 B4 96.37(11) . . ?
C1' Co1 B4 129.82(11) . . ?
B7' Co1 B4 94.04(12) . . ?
B7 Co1 B4 87.67(12) . . ?
B4' Co1 B4 177.87(12) . . ?
C2 Co1 B8' 130.45(11) . . ?
C1 Co1 B8' 176.28(11) . . ?
C2' Co1 B8' 84.09(11) . . ?
C1' Co1 B8' 83.88(11) . . ?
B7' Co1 B8' 50.95(12) . . ?
B7 Co1 B8' 92.57(11) . . ?
B4' Co1 B8' 50.73(11) . . ?
B4 Co1 B8' 131.34(11) . . ?
C2 Co1 B8 83.89(11) . . ?
C1 Co1 B8 83.55(11) . . ?
C2' Co1 B8 131.93(11) . . ?
C1' Co1 B8 177.31(11) . . ?
B7' Co1 B8 94.20(11) . . ?
B7 Co1 B8 50.62(11) . . ?
B4' Co1 B8 130.88(12) . . ?
B4 Co1 B8 50.72(12) . . ?
B8' Co1 B8 94.07(11) . . ?
C2 C1 B5 111.9(2) . . ?
C2 C1 B4 112.2(2) . . ?
B5 C1 B4 63.77(17) . . ?
C2 C1 B6 62.47(17) . . ?
B5 C1 B6 62.20(18) . . ?
B4 C1 B6 115.9(2) . . ?
C2 C1 Co1 66.38(13) . . ?
B5 C1 Co1 125.10(18) . . ?
B4 C1 Co1 67.23(13) . . ?
B6 C1 Co1 125.05(18) . . ?
C2 C1 H1 121.1 . . ?
B5 C1 H1 116.5 . . ?
B4 C1 H1 118.1 . . ?
B6 C1 H1 115.2 . . ?
Co1 C1 H1 107.2 . . ?
C1 C2 B11 111.2(2) . . ?
C1 C2 B7 111.8(2) . . ?
B11 C2 B7 63.60(18) . . ?
C1 C2 B6 61.52(17) . . ?
B11 C2 B6 62.39(18) . . ?
B7 C2 B6 115.5(2) . . ?
C1 C2 Co1 67.06(13) . . ?
B11 C2 Co1 124.85(18) . . ?
B7 C2 Co1 66.91(13) . . ?
B6 C2 Co1 124.81(18) . . ?
C1 C2 H2 121.4 . . ?
B11 C2 H2 116.7 . . ?
B7 C2 H2 118.4 . . ?
B6 C2 H2 115.6 . . ?
Co1 C2 H2 107.1 . . ?
C1 B4 B5 57.49(16) . . ?
C1 B4 B9 102.9(2) . . ?
B5 B4 B9 59.26(17) . . ?
C1 B4 B8 104.4(2) . . ?
B5 B4 B8 107.2(2) . . ?
B9 B4 B8 59.76(16) . . ?
C1 B4 Co1 64.10(13) . . ?
B5 B4 Co1 116.71(18) . . ?
B9 B4 Co1 117.52(18) . . ?
B8 B4 Co1 65.34(13) . . ?
C1 B4 H4 126.3 . . ?
B5 B4 H4 120.8 . . ?
B9 B4 H4 121.6 . . ?
B8 B4 H4 122.8 . . ?
Co1 B4 H4 111.8 . . ?
C1 B5 B6 59.60(17) . . ?
C1 B5 B9 104.7(2) . . ?
B6 B5 B9 108.7(2) . . ?
C1 B5 B10 105.0(2) . . ?
B6 B5 B10 59.91(18) . . ?
B9 B5 B10 60.38(17) . . ?
C1 B5 B4 58.74(16) . . ?
B6 B5 B4 109.6(2) . . ?
B9 B5 B4 60.38(17) . . ?
B10 B5 B4 109.1(2) . . ?
C1 B5 H5 124.8 . . ?
B6 B5 H5 120.6 . . ?
B9 B5 H5 122.2 . . ?
B10 B5 H5 122.1 . . ?
B4 B5 H5 120.6 . . ?
C1 B6 C2 56.01(16) . . ?
C1 B6 B5 58.19(17) . . ?
C2 B6 B5 103.5(2) . . ?
C1 B6 B10 104.5(2) . . ?
C2 B6 B10 104.3(2) . . ?
B5 B6 B10 60.69(18) . . ?
C1 B6 B11 103.0(2) . . ?
C2 B6 B11 57.68(17) . . ?
B5 B6 B11 108.1(2) . . ?
B10 B6 B11 60.52(18) . . ?
C1 B6 H6 125.5 . . ?
C2 B6 H6 125.6 . . ?
B5 B6 H6 122.1 . . ?
B10 B6 H6 122.4 . . ?
B11 B6 H6 122.6 . . ?
C2 B7 B12 103.1(2) . . ?
C2 B7 B11 57.39(16) . . ?
B12 B7 B11 59.47(16) . . ?
C2 B7 B8 104.6(2) . . ?
B12 B7 B8 59.89(16) . . ?
B11 B7 B8 107.5(2) . . ?
C2 B7 Co1 63.92(13) . . ?
B12 B7 Co1 118.01(18) . . ?
B11 B7 Co1 116.62(18) . . ?
B8 B7 Co1 65.75(12) . . ?
C2 B7 H7 126.4 . . ?
B12 B7 H7 121.3 . . ?
B11 B7 H7 120.9 . . ?
B8 B7 H7 122.5 . . ?
Co1 B7 H7 111.6 . . ?
N1 B8 B12 115.1(2) . . ?
N1 B8 B9 118.4(2) . . ?
B12 B8 B9 59.93(17) . . ?
N1 B8 B7 121.0(2) . . ?
B12 B8 B7 59.63(16) . . ?
B9 B8 B7 107.4(2) . . ?
N1 B8 B4 127.1(2) . . ?
B12 B8 B4 107.3(2) . . ?
B9 B8 B4 59.73(16) . . ?
B7 B8 B4 106.90(19) . . ?
N1 B8 Co1 118.06(18) . . ?
B12 B8 Co1 115.94(16) . . ?
B9 B8 Co1 116.28(17) . . ?
B7 B8 Co1 63.63(12) . . ?
B4 B8 Co1 63.94(12) . . ?
B5 B9 B10 59.93(18) . . ?
B5 B9 B12 107.3(2) . . ?
B10 B9 B12 59.91(17) . . ?
B5 B9 B4 60.36(17) . . ?
B10 B9 B4 108.7(2) . . ?
B12 B9 B4 107.9(2) . . ?
B5 B9 B8 108.71(19) . . ?
B10 B9 B8 108.8(2) . . ?
B12 B9 B8 59.89(16) . . ?
B4 B9 B8 60.52(16) . . ?
B5 B9 H9 121.7 . . ?
B10 B9 H9 121.3 . . ?
B12 B9 H9 122.3 . . ?
B4 B9 H9 121.3 . . ?
B8 B9 H9 121.1 . . ?
B6 B10 B5 59.40(18) . . ?
B6 B10 B11 59.84(18) . . ?
B5 B10 B11 106.6(2) . . ?
B6 B10 B12 108.0(2) . . ?
B5 B10 B12 107.3(2) . . ?
B11 B10 B12 59.69(17) . . ?
B6 B10 B9 107.8(2) . . ?
B5 B10 B9 59.69(17) . . ?
B11 B10 B9 107.4(2) . . ?
B12 B10 B9 60.16(17) . . ?
B6 B10 H10 121.8 . . ?
B5 B10 H10 122.6 . . ?
B11 B10 H10 122.4 . . ?
B12 B10 H10 121.7 . . ?
B9 B10 H10 121.8 . . ?
C2 B11 B6 59.93(17) . . ?
C2 B11 B12 104.8(2) . . ?
B6 B11 B12 108.3(2) . . ?
C2 B11 B10 105.3(2) . . ?
B6 B11 B10 59.64(18) . . ?
B12 B11 B10 60.31(18) . . ?
C2 B11 B7 59.01(16) . . ?
B6 B11 B7 109.7(2) . . ?
B12 B11 B7 60.03(16) . . ?
B10 B11 B7 108.9(2) . . ?
C2 B11 H11 124.3 . . ?
B6 B11 H11 120.7 . . ?
B12 B11 H11 122.5 . . ?
B10 B11 H11 122.2 . . ?
B7 B11 H11 120.7 . . ?
B11 B12 B7 60.50(16) . . ?
B11 B12 B10 60.00(17) . . ?
B7 B12 B10 109.0(2) . . ?
B11 B12 B8 108.8(2) . . ?
B7 B12 B8 60.48(16) . . ?
B10 B12 B8 109.0(2) . . ?
B11 B12 B9 107.5(2) . . ?
B7 B12 B9 108.2(2) . . ?
B10 B12 B9 59.93(17) . . ?
B8 B12 B9 60.18(17) . . ?
B11 B12 H12 121.7 . . ?
B7 B12 H12 121.1 . . ?
B10 B12 H12 121.2 . . ?
B8 B12 H12 121.0 . . ?
B9 B12 H12 122.1 . . ?
C2' C1' B5' 111.9(2) . . ?
C2' C1' B4' 112.1(2) . . ?
B5' C1' B4' 63.70(17) . . ?
C2' C1' B6' 62.32(16) . . ?
B5' C1' B6' 62.43(18) . . ?
B4' C1' B6' 116.0(2) . . ?
C2' C1' Co1 66.86(13) . . ?
B5' C1' Co1 125.13(17) . . ?
B4' C1' Co1 67.03(12) . . ?
B6' C1' Co1 125.47(17) . . ?
C2' C1' H1' 121.0 . . ?
B5' C1' H1' 116.5 . . ?
B4' C1' H1' 118.3 . . ?
B6' C1' H1' 115.0 . . ?
Co1 C1' H1' 107.0 . . ?
C1' C2' B11' 111.3(2) . . ?
C1' C2' B7' 111.7(2) . . ?
B11' C2' B7' 63.84(17) . . ?
C1' C2' B6' 62.09(16) . . ?
B11' C2' B6' 62.27(18) . . ?
B7' C2' B6' 115.9(2) . . ?
C1' C2' Co1 66.93(12) . . ?
B11' C2' Co1 124.85(18) . . ?
B7' C2' Co1 66.70(13) . . ?
B6' C2' Co1 125.32(17) . . ?
C1' C2' H2' 121.4 . . ?
B11' C2' H2' 116.7 . . ?
B7' C2' H2' 118.4 . . ?
B6' C2' H2' 115.1 . . ?
Co1 C2' H2' 107.1 . . ?
C1' B4' B9' 103.3(2) . . ?
C1' B4' B5' 57.73(15) . . ?
B9' B4' B5' 59.61(17) . . ?
C1' B4' B8' 104.8(2) . . ?
B9' B4' B8' 60.45(16) . . ?
B5' B4' B8' 108.4(2) . . ?
C1' B4' Co1 64.30(13) . . ?
B9' B4' Co1 117.96(18) . . ?
B5' B4' Co1 117.33(18) . . ?
B8' B4' Co1 65.09(13) . . ?
C1' B4' H4' 126.1 . . ?
B9' B4' H4' 121.1 . . ?
B5' B4' H4' 120.2 . . ?
B8' B4' H4' 122.3 . . ?
Co1 B4' H4' 111.6 . . ?
C1' B5' B6' 59.63(16) . . ?
C1' B5' B9' 104.06(19) . . ?
B6' B5' B9' 108.7(2) . . ?
C1' B5' B10' 104.7(2) . . ?
B6' B5' B10' 60.08(19) . . ?
B9' B5' B10' 60.27(18) . . ?
C1' B5' B4' 58.57(16) . . ?
B6' B5' B4' 109.4(2) . . ?
B9' B5' B4' 59.74(16) . . ?
B10' B5' B4' 108.4(2) . . ?
C1' B5' H5' 125.0 . . ?
B6' B5' H5' 120.4 . . ?
B9' B5' H5' 122.6 . . ?
B10' B5' H5' 122.3 . . ?
B4' B5' H5' 121.1 . . ?
C1' B6' C2' 55.58(14) . . ?
C1' B6' B11' 102.6(2) . . ?
C2' B6' B11' 57.86(16) . . ?
C1' B6' B5' 57.95(16) . . ?
C2' B6' B5' 102.9(2) . . ?
B11' B6' B5' 107.5(2) . . ?
C1' B6' B10' 103.5(2) . . ?
C2' B6' B10' 103.7(2) . . ?
B11' B6' B10' 60.18(18) . . ?
B5' B6' B10' 60.16(18) . . ?
C1' B6' H6' 126.0 . . ?
C2' B6' H6' 125.9 . . ?
B11' B6' H6' 122.7 . . ?
B5' B6' H6' 122.5 . . ?
B10' B6' H6' 123.0 . . ?
C2' B7' B12' 103.4(2) . . ?
C2' B7' B11' 57.67(16) . . ?
B12' B7' B11' 59.59(17) . . ?
C2' B7' B8' 105.1(2) . . ?
B12' B7' B8' 60.10(16) . . ?
B11' B7' B8' 108.1(2) . . ?
C2' B7' Co1 64.57(13) . . ?
B12' B7' Co1 117.91(18) . . ?
B11' B7' Co1 117.43(18) . . ?
B8' B7' Co1 65.29(13) . . ?
C2' B7' H7' 125.9 . . ?
B12' B7' H7' 121.3 . . ?
B11' B7' H7' 120.4 . . ?
B8' B7' H7' 122.4 . . ?
Co1 B7' H7' 111.4 . . ?
B12' B8' B4' 106.33(19) . . ?
B12' B8' B9' 59.53(16) . . ?
B4' B8' B9' 59.14(16) . . ?
B12' B8' B7' 59.27(16) . . ?
B4' B8' B7' 106.2(2) . . ?
B9' B8' B7' 106.4(2) . . ?
B12' B8' Co1 115.86(18) . . ?
B4' B8' Co1 64.17(13) . . ?
B9' B8' Co1 116.05(17) . . ?
B7' B8' Co1 63.75(13) . . ?
B12' B8' H8' 121.0 . . ?
B4' B8' H8' 123.3 . . ?
B9' B8' H8' 120.9 . . ?
B7' B8' H8' 123.4 . . ?
Co1 B8' H8' 113.4 . . ?
B5' B9' B4' 60.65(17) . . ?
B5' B9' B10' 59.90(17) . . ?
B4' B9' B10' 108.8(2) . . ?
B5' B9' B12' 107.5(2) . . ?
B4' B9' B12' 107.7(2) . . ?
B10' B9' B12' 60.08(17) . . ?
B5' B9' B8' 109.2(2) . . ?
B4' B9' B8' 60.41(16) . . ?
B10' B9' B8' 109.2(2) . . ?
B12' B9' B8' 60.03(17) . . ?
B5' B9' H9' 121.5 . . ?
B4' B9' H9' 121.4 . . ?
B10' B9' H9' 121.1 . . ?
B12' B9' H9' 122.3 . . ?
B8' B9' H9' 120.8 . . ?
B6' B10' B11' 59.66(18) . . ?
B6' B10' B5' 59.77(18) . . ?
B11' B10' B5' 106.8(2) . . ?
B6' B10' B9' 108.1(2) . . ?
B11' B10' B9' 107.5(2) . . ?
B5' B10' B9' 59.83(17) . . ?
B6' B10' B12' 107.9(2) . . ?
B11' B10' B12' 59.81(17) . . ?
B5' B10' B12' 107.4(2) . . ?
B9' B10' B12' 60.01(17) . . ?
B6' B10' H10' 121.7 . . ?
B11' B10' H10' 122.4 . . ?
B5' B10' H10' 122.4 . . ?
B9' B10' H10' 121.7 . . ?
B12' B10' H10' 121.8 . . ?
C2' B11' B6' 59.88(17) . . ?
C2' B11' B10' 105.2(2) . . ?
B6' B11' B10' 60.16(19) . . ?
C2' B11' B12' 104.1(2) . . ?
B6' B11' B12' 108.8(2) . . ?
B10' B11' B12' 60.40(17) . . ?
C2' B11' B7' 58.48(16) . . ?
B6' B11' B7' 109.5(2) . . ?
B10' B11' B7' 108.6(2) . . ?
B12' B11' B7' 59.76(17) . . ?
C2' B11' H11' 124.8 . . ?
B6' B11' H11' 120.3 . . ?
B10' B11' H11' 122.0 . . ?
B12' B11' H11' 122.5 . . ?
B7' B11' H11' 121.1 . . ?
B11' B12' B7' 60.65(17) . . ?
B11' B12' B9' 107.5(2) . . ?
B7' B12' B9' 108.2(2) . . ?
B11' B12' B10' 59.79(18) . . ?
B7' B12' B10' 108.9(2) . . ?
B9' B12' B10' 59.91(17) . . ?
B11' B12' B8' 109.4(2) . . ?
B7' B12' B8' 60.63(17) . . ?
B9' B12' B8' 60.45(16) . . ?
B10' B12' B8' 109.4(2) . . ?
B11' B12' H12' 121.6 . . ?
B7' B12' H12' 121.1 . . ?
B9' B12' H12' 122.1 . . ?
B10' B12' H12' 121.2 . . ?
B8' B12' H12' 120.5 . . ?
C3 O1 C6 123.4(2) . . ?
C3 N1 B8 129.1(2) . . ?
C3 N1 H1N 115.4 . . ?
B8 N1 H1N 115.4 . . ?
N1 C3 O1 115.7(2) . . ?
N1 C3 C4 121.4(3) . . ?
O1 C3 C4 122.8(3) . . ?
C3 C4 C5 110.7(2) . . ?
C3 C4 H4A 109.5 . . ?
C5 C4 H4A 109.5 . . ?
C3 C4 H4B 109.5 . . ?
C5 C4 H4B 109.5 . . ?
H4A C4 H4B 108.1 . . ?
C4 C5 H5A 109.5 . . ?
C4 C5 H5B 109.5 . . ?
H5A C5 H5B 109.5 . . ?
C4 C5 H5C 109.5 . . ?
H5A C5 H5C 109.5 . . ?
H5B C5 H5C 109.5 . . ?
O1 C6 C7 104.3(3) . . ?
O1 C6 C8 108.7(3) . . ?
C7 C6 C8 114.0(3) . . ?
O1 C6 H6A 109.9 . . ?
C7 C6 H6A 109.9 . . ?
C8 C6 H6A 109.9 . . ?
C6 C7 H7A 109.5 . . ?
C6 C7 H7B 109.5 . . ?
H7A C7 H7B 109.5 . . ?
C6 C7 H7C 109.5 . . ?
H7A C7 H7C 109.5 . . ?
H7B C7 H7C 109.5 . . ?
C6 C8 H8A 109.5 . . ?
C6 C8 H8B 109.5 . . ?
H8A C8 H8B 109.5 . . ?
C6 C8 H8C 109.5 . . ?
H8A C8 H8C 109.5 . . ?
H8B C8 H8C 109.5 . . ?
O1S C1S C2S 121.4(4) . . ?
O1S C1S C3S 121.9(4) . . ?
C2S C1S C3S 116.6(4) . . ?
C1S C2S H2SA 109.5 . . ?
C1S C2S H2SB 109.5 . . ?
H2SA C2S H2SB 109.5 . . ?
C1S C2S H2SC 109.5 . . ?
H2SA C2S H2SC 109.5 . . ?
H2SB C2S H2SC 109.5 . . ?
C1S C3S H3SA 109.5 . . ?
C1S C3S H3SB 109.5 . . ?
H3SA C3S H3SB 109.5 . . ?
C1S C3S H3SC 109.5 . . ?
H3SA C3S H3SC 109.5 . . ?
H3SB C3S H3SC 109.5 . . ?

loop_
_geom_bond_atom_site_label_1
_geom_bond_atom_site_label_2
_geom_bond_distance
_geom_bond_site_symmetry_2
_geom_bond_publ_flag
Co1 C2 2.040(3) . ?
Co1 C1 2.051(3) . ?
Co1 C2' 2.051(3) . ?
Co1 C1' 2.052(2) . ?
Co1 B7' 2.086(3) . ?
Co1 B7 2.089(3) . ?
Co1 B4' 2.097(3) . ?
Co1 B4 2.102(3) . ?
Co1 B8' 2.113(3) . ?
Co1 B8 2.126(3) . ?
C1 C2 1.617(4) . ?
C1 B5 1.689(4) . ?
C1 B4 1.712(4) . ?
C1 B6 1.714(4) . ?
C1 H1 1.1200 . ?
C2 B11 1.689(4) . ?
C2 B7 1.718(4) . ?
C2 B6 1.729(4) . ?
C2 H2 1.1200 . ?
B4 B5 1.796(4) . ?
B4 B9 1.797(4) . ?
B4 B8 1.811(4) . ?
B4 H4 1.1200 . ?
B5 B6 1.758(5) . ?
B5 B9 1.776(4) . ?
B5 B10 1.781(5) . ?
B5 H5 1.1200 . ?
B6 B10 1.767(4) . ?
B6 B11 1.770(5) . ?
B6 H6 1.1200 . ?
B7 B12 1.787(4) . ?
B7 B11 1.796(4) . ?
B7 B8 1.802(4) . ?
B7 H7 1.1200 . ?
B8 N1 1.522(4) . ?
B8 B12 1.792(4) . ?
B8 B9 1.797(4) . ?
B9 B10 1.789(4) . ?
B9 B12 1.793(4) . ?
B9 H9 1.1200 . ?
B10 B11 1.783(4) . ?
B10 B12 1.788(4) . ?
B10 H10 1.1200 . ?
B11 B12 1.777(4) . ?
B11 H11 1.1200 . ?
B12 H12 1.1200 . ?
C1' C2' 1.610(3) . ?
C1' B5' 1.695(4) . ?
C1' B4' 1.710(4) . ?
C1' B6' 1.725(4) . ?
C1' H1' 1.1200 . ?
C2' B11' 1.692(4) . ?
C2' B7' 1.707(4) . ?
C2' B6' 1.729(4) . ?
C2' H2' 1.1200 . ?
B4' B9' 1.781(4) . ?
B4' B5' 1.797(4) . ?
B4' B8' 1.804(4) . ?
B4' H4' 1.1200 . ?
B5' B6' 1.772(4) . ?
B5' B9' 1.778(4) . ?
B5' B10' 1.779(4) . ?
B5' H5' 1.1200 . ?
B6' B11' 1.769(4) . ?
B6' B10' 1.778(5) . ?
B6' H6' 1.1200 . ?
B7' B12' 1.782(4) . ?
B7' B11' 1.798(4) . ?
B7' B8' 1.806(4) . ?
B7' H7' 1.1200 . ?
B8' B12' 1.797(4) . ?
B8' B9' 1.804(4) . ?
B8' H8' 1.1200 . ?
B9' B10' 1.786(4) . ?
B9' B12' 1.788(4) . ?
B9' H9' 1.1200 . ?
B10' B11' 1.778(4) . ?
B10' B12' 1.789(4) . ?
B10' H10' 1.1200 . ?
B11' B12' 1.779(4) . ?
B11' H11' 1.1200 . ?
B12' H12' 1.1200 . ?
O1 C3 1.305(3) . ?
O1 C6 1.470(3) . ?
N1 C3 1.297(3) . ?
N1 H1N 0.8800 . ?
C3 C4 1.497(4) . ?
C4 C5 1.534(4) . ?
C4 H4A 0.9900 . ?
C4 H4B 0.9900 . ?
C5 H5A 0.9800 . ?
C5 H5B 0.9800 . ?
C5 H5C 0.9800 . ?
C6 C7 1.493(5) . ?
C6 C8 1.514(5) . ?
C6 H6A 1.0000 . ?
C7 H7A 0.9800 . ?
C7 H7B 0.9800 . ?
C7 H7C 0.9800 . ?
C8 H8A 0.9800 . ?
C8 H8B 0.9800 . ?
C8 H8C 0.9800 . ?
O1S C1S 1.206(4) . ?
C1S C2S 1.483(5) . ?
C1S C3S 1.493(5) . ?
C2S H2SA 0.9800 . ?
C2S H2SB 0.9800 . ?
C2S H2SC 0.9800 . ?
C3S H3SA 0.9800 . ?
C3S H3SB 0.9800 . ?
C3S H3SC 0.9800 . ?

loop_
_geom_torsion_atom_site_label_1
_geom_torsion_atom_site_label_2
_geom_torsion_atom_site_label_3
_geom_torsion_atom_site_label_4
_geom_torsion
_geom_torsion_site_symmetry_1
_geom_torsion_site_symmetry_2
_geom_torsion_site_symmetry_3
_geom_torsion_site_symmetry_4
_geom_torsion_publ_flag
B5 C1 C2 B11 0.0(3) . . . . ?
B4 C1 C2 B11 69.5(3) . . . . ?
B6 C1 C2 B11 -39.1(2) . . . . ?
Co1 C1 C2 B11 120.1(2) . . . . ?
B5 C1 C2 B7 -69.0(3) . . . . ?
B4 C1 C2 B7 0.5(3) . . . . ?
B6 C1 C2 B7 -108.1(2) . . . . ?
Co1 C1 C2 B7 51.10(16) . . . . ?
B5 C1 C2 B6 39.1(2) . . . . ?
B4 C1 C2 B6 108.6(2) . . . . ?
Co1 C1 C2 B6 159.18(17) . . . . ?
B5 C1 C2 Co1 -120.1(2) . . . . ?
B4 C1 C2 Co1 -50.57(17) . . . . ?
B6 C1 C2 Co1 -159.18(17) . . . . ?
C2 C1 B4 B5 -104.3(2) . . . . ?
B6 C1 B4 B5 -35.2(2) . . . . ?
Co1 C1 B4 B5 -154.43(18) . . . . ?
C2 C1 B4 B9 -64.4(2) . . . . ?
B5 C1 B4 B9 39.86(19) . . . . ?
B6 C1 B4 B9 4.7(3) . . . . ?
Co1 C1 B4 B9 -114.57(18) . . . . ?
C2 C1 B4 B8 -2.8(3) . . . . ?
B5 C1 B4 B8 101.5(2) . . . . ?
B6 C1 B4 B8 66.3(3) . . . . ?
Co1 C1 B4 B8 -52.91(15) . . . . ?
C2 C1 B4 Co1 50.13(16) . . . . ?
B5 C1 B4 Co1 154.43(18) . . . . ?
B6 C1 B4 Co1 119.2(2) . . . . ?
C2 C1 B5 B6 -39.2(2) . . . . ?
B4 C1 B5 B6 -144.1(2) . . . . ?
Co1 C1 B5 B6 -115.0(2) . . . . ?
C2 C1 B5 B9 64.1(3) . . . . ?
B4 C1 B5 B9 -40.8(2) . . . . ?
B6 C1 B5 B9 103.3(2) . . . . ?
Co1 C1 B5 B9 -11.7(3) . . . . ?
C2 C1 B5 B10 1.4(3) . . . . ?
B4 C1 B5 B10 -103.5(2) . . . . ?
B6 C1 B5 B10 40.6(2) . . . . ?
Co1 C1 B5 B10 -74.4(3) . . . . ?
C2 C1 B5 B4 104.9(2) . . . . ?
B6 C1 B5 B4 144.1(2) . . . . ?
Co1 C1 B5 B4 29.1(2) . . . . ?
B9 B4 B5 C1 -133.4(2) . . . . ?
B8 B4 B5 C1 -96.3(2) . . . . ?
Co1 B4 B5 C1 -25.77(18) . . . . ?
C1 B4 B5 B6 32.4(2) . . . . ?
B9 B4 B5 B6 -100.9(2) . . . . ?
B8 B4 B5 B6 -63.9(3) . . . . ?
Co1 B4 B5 B6 6.7(3) . . . . ?
C1 B4 B5 B9 133.4(2) . . . . ?
B8 B4 B5 B9 37.05(19) . . . . ?
Co1 B4 B5 B9 107.6(2) . . . . ?
C1 B4 B5 B10 96.3(2) . . . . ?
B9 B4 B5 B10 -37.0(2) . . . . ?
B8 B4 B5 B10 0.0(3) . . . . ?
Co1 B4 B5 B10 70.6(3) . . . . ?
B5 C1 B6 C2 -138.5(2) . . . . ?
B4 C1 B6 C2 -102.8(2) . . . . ?
Co1 C1 B6 C2 -23.44(19) . . . . ?
C2 C1 B6 B5 138.5(2) . . . . ?
B4 C1 B6 B5 35.8(2) . . . . ?
Co1 C1 B6 B5 115.1(2) . . . . ?
C2 C1 B6 B10 97.6(2) . . . . ?
B5 C1 B6 B10 -40.9(2) . . . . ?
B4 C1 B6 B10 -5.2(3) . . . . ?
Co1 C1 B6 B10 74.2(3) . . . . ?
C2 C1 B6 B11 35.13(19) . . . . ?
B5 C1 B6 B11 -103.4(2) . . . . ?
B4 C1 B6 B11 -67.7(3) . . . . ?
Co1 C1 B6 B11 11.7(3) . . . . ?
B11 C2 B6 C1 138.4(2) . . . . ?
B7 C2 B6 C1 102.1(2) . . . . ?
Co1 C2 B6 C1 23.5(2) . . . . ?
C1 C2 B6 B5 -35.36(19) . . . . ?
B11 C2 B6 B5 103.1(2) . . . . ?
B7 C2 B6 B5 66.7(3) . . . . ?
Co1 C2 B6 B5 -11.9(3) . . . . ?
C1 C2 B6 B10 -98.1(2) . . . . ?
B11 C2 B6 B10 40.4(2) . . . . ?
B7 C2 B6 B10 4.0(3) . . . . ?
Co1 C2 B6 B10 -74.6(3) . . . . ?
C1 C2 B6 B11 -138.4(2) . . . . ?
B7 C2 B6 B11 -36.4(2) . . . . ?
Co1 C2 B6 B11 -115.0(2) . . . . ?
B9 B5 B6 C1 -96.4(2) . . . . ?
B10 B5 B6 C1 -133.4(2) . . . . ?
B4 B5 B6 C1 -32.1(2) . . . . ?
C1 B5 B6 C2 34.37(19) . . . . ?
B9 B5 B6 C2 -62.1(2) . . . . ?
B10 B5 B6 C2 -99.0(2) . . . . ?
B4 B5 B6 C2 2.3(3) . . . . ?
C1 B5 B6 B10 133.4(2) . . . . ?
B9 B5 B6 B10 36.9(2) . . . . ?
B4 B5 B6 B10 101.2(2) . . . . ?
C1 B5 B6 B11 94.4(2) . . . . ?
B9 B5 B6 B11 -2.1(3) . . . . ?
B10 B5 B6 B11 -39.0(2) . . . . ?
B4 B5 B6 B11 62.3(3) . . . . ?
C1 C2 B7 B12 63.8(2) . . . . ?
B11 C2 B7 B12 -39.83(19) . . . . ?
B6 C2 B7 B12 -3.9(3) . . . . ?
Co1 C2 B7 B12 115.03(18) . . . . ?
C1 C2 B7 B11 103.7(2) . . . . ?
B6 C2 B7 B11 35.9(2) . . . . ?
Co1 C2 B7 B11 154.86(18) . . . . ?
C1 C2 B7 B8 2.0(3) . . . . ?
B11 C2 B7 B8 -101.7(2) . . . . ?
B6 C2 B7 B8 -65.8(3) . . . . ?
Co1 C2 B7 B8 53.17(15) . . . . ?
C1 C2 B7 Co1 -51.18(16) . . . . ?
B11 C2 B7 Co1 -154.86(18) . . . . ?
B6 C2 B7 Co1 -119.0(2) . . . . ?
C2 B7 B8 N1 -160.4(2) . . . . ?
B12 B7 B8 N1 102.7(2) . . . . ?
B11 B7 B8 N1 139.8(2) . . . . ?
Co1 B7 B8 N1 -108.3(2) . . . . ?
C2 B7 B8 B12 96.9(2) . . . . ?
B11 B7 B8 B12 37.02(19) . . . . ?
Co1 B7 B8 B12 148.93(18) . . . . ?
C2 B7 B8 B9 59.2(2) . . . . ?
B12 B7 B8 B9 -37.66(19) . . . . ?
B11 B7 B8 B9 -0.6(3) . . . . ?
Co1 B7 B8 B9 111.27(18) . . . . ?
C2 B7 B8 B4 -3.6(2) . . . . ?
B12 B7 B8 B4 -100.5(2) . . . . ?
B11 B7 B8 B4 -63.4(2) . . . . ?
Co1 B7 B8 B4 48.47(15) . . . . ?
C2 B7 B8 Co1 -52.04(15) . . . . ?
B12 B7 B8 Co1 -148.93(18) . . . . ?
B11 B7 B8 Co1 -111.91(19) . . . . ?
C1 B4 B8 N1 158.8(2) . . . . ?
B5 B4 B8 N1 -141.3(2) . . . . ?
B9 B4 B8 N1 -104.5(3) . . . . ?
Co1 B4 B8 N1 106.7(2) . . . . ?
C1 B4 B8 B12 -58.8(2) . . . . ?
B5 B4 B8 B12 1.1(3) . . . . ?
B9 B4 B8 B12 37.91(19) . . . . ?
Co1 B4 B8 B12 -110.97(17) . . . . ?
C1 B4 B8 B9 -96.7(2) . . . . ?
B5 B4 B8 B9 -36.83(19) . . . . ?
Co1 B4 B8 B9 -148.88(18) . . . . ?
C1 B4 B8 B7 3.9(2) . . . . ?
B5 B4 B8 B7 63.8(2) . . . . ?
B9 B4 B8 B7 100.6(2) . . . . ?
Co1 B4 B8 B7 -48.29(15) . . . . ?
C1 B4 B8 Co1 52.15(15) . . . . ?
B5 B4 B8 Co1 112.05(19) . . . . ?
B9 B4 B8 Co1 148.88(18) . . . . ?
C1 B5 B9 B10 -99.1(2) . . . . ?
B6 B5 B9 B10 -36.7(2) . . . . ?
B4 B5 B9 B10 -139.1(2) . . . . ?
C1 B5 B9 B12 -61.1(3) . . . . ?
B6 B5 B9 B12 1.3(3) . . . . ?
B10 B5 B9 B12 38.03(19) . . . . ?
B4 B5 B9 B12 -101.1(2) . . . . ?
C1 B5 B9 B4 39.97(19) . . . . ?
B6 B5 B9 B4 102.4(2) . . . . ?
B10 B5 B9 B4 139.1(2) . . . . ?
C1 B5 B9 B8 2.2(3) . . . . ?
B6 B5 B9 B8 64.6(3) . . . . ?
B10 B5 B9 B8 101.3(2) . . . . ?
B4 B5 B9 B8 -37.8(2) . . . . ?
C1 B4 B9 B5 -38.96(19) . . . . ?
B8 B4 B9 B5 -138.2(2) . . . . ?
Co1 B4 B9 B5 -106.3(2) . . . . ?
C1 B4 B9 B10 -2.2(3) . . . . ?
B5 B4 B9 B10 36.8(2) . . . . ?
B8 B4 B9 B10 -101.5(2) . . . . ?
Co1 B4 B9 B10 -69.5(3) . . . . ?
C1 B4 B9 B12 61.2(2) . . . . ?
B5 B4 B9 B12 100.2(2) . . . . ?
B8 B4 B9 B12 -38.04(19) . . . . ?
Co1 B4 B9 B12 -6.1(3) . . . . ?
C1 B4 B9 B8 99.3(2) . . . . ?
B5 B4 B9 B8 138.2(2) . . . . ?
Co1 B4 B9 B8 31.97(18) . . . . ?
N1 B8 B9 B5 156.3(2) . . . . ?
B12 B8 B9 B5 -99.6(2) . . . . ?
B7 B8 B9 B5 -62.1(3) . . . . ?
B4 B8 B9 B5 37.7(2) . . . . ?
Co1 B8 B9 B5 6.5(3) . . . . ?
N1 B8 B9 B10 -140.0(2) . . . . ?
B12 B8 B9 B10 -35.97(19) . . . . ?
B7 B8 B9 B10 1.6(3) . . . . ?
B4 B8 B9 B10 101.3(2) . . . . ?
Co1 B8 B9 B10 70.2(2) . . . . ?
N1 B8 B9 B12 -104.1(2) . . . . ?
B7 B8 B9 B12 37.52(18) . . . . ?
B4 B8 B9 B12 137.3(2) . . . . ?
Co1 B8 B9 B12 106.13(19) . . . . ?
N1 B8 B9 B4 118.6(3) . . . . ?
B12 B8 B9 B4 -137.3(2) . . . . ?
B7 B8 B9 B4 -99.8(2) . . . . ?
Co1 B8 B9 B4 -31.18(18) . . . . ?
C1 B6 B10 B5 39.7(2) . . . . ?
C2 B6 B10 B5 97.7(2) . . . . ?
B11 B6 B10 B5 136.6(2) . . . . ?
C1 B6 B10 B11 -97.0(2) . . . . ?
C2 B6 B10 B11 -39.0(2) . . . . ?
B5 B6 B10 B11 -136.6(2) . . . . ?
C1 B6 B10 B12 -60.3(3) . . . . ?
C2 B6 B10 B12 -2.3(3) . . . . ?
B5 B6 B10 B12 -99.9(2) . . . . ?
B11 B6 B10 B12 36.7(2) . . . . ?
C1 B6 B10 B9 3.3(3) . . . . ?
C2 B6 B10 B9 61.3(3) . . . . ?
B5 B6 B10 B9 -36.4(2) . . . . ?
B11 B6 B10 B9 100.2(2) . . . . ?
C1 B5 B10 B6 -40.5(2) . . . . ?
B9 B5 B10 B6 -139.1(2) . . . . ?
B4 B5 B10 B6 -102.1(2) . . . . ?
C1 B5 B10 B11 -2.2(3) . . . . ?
B6 B5 B10 B11 38.3(2) . . . . ?
B9 B5 B10 B11 -100.8(2) . . . . ?
B4 B5 B10 B11 -63.8(3) . . . . ?
C1 B5 B10 B12 60.5(3) . . . . ?
B6 B5 B10 B12 101.0(2) . . . . ?
B9 B5 B10 B12 -38.14(19) . . . . ?
B4 B5 B10 B12 -1.1(3) . . . . ?
C1 B5 B10 B9 98.6(2) . . . . ?
B6 B5 B10 B9 139.1(2) . . . . ?
B4 B5 B10 B9 37.0(2) . . . . ?
B5 B9 B10 B6 36.3(2) . . . . ?
B12 B9 B10 B6 -100.9(2) . . . . ?
B4 B9 B10 B6 -0.7(3) . . . . ?
B8 B9 B10 B6 -65.0(3) . . . . ?
B12 B9 B10 B5 -137.2(2) . . . . ?
B4 B9 B10 B5 -36.9(2) . . . . ?
B8 B9 B10 B5 -101.2(2) . . . . ?
B5 B9 B10 B11 99.4(2) . . . . ?
B12 B9 B10 B11 -37.8(2) . . . . ?
B4 B9 B10 B11 62.4(3) . . . . ?
B8 B9 B10 B11 -1.9(3) . . . . ?
B5 B9 B10 B12 137.2(2) . . . . ?
B4 B9 B10 B12 100.3(2) . . . . ?
B8 B9 B10 B12 35.96(19) . . . . ?
C1 C2 B11 B6 38.7(2) . . . . ?
B7 C2 B11 B6 143.3(2) . . . . ?
Co1 C2 B11 B6 114.9(2) . . . . ?
C1 C2 B11 B12 -64.1(3) . . . . ?
B7 C2 B11 B12 40.5(2) . . . . ?
B6 C2 B11 B12 -102.9(2) . . . . ?
Co1 C2 B11 B12 12.0(3) . . . . ?
C1 C2 B11 B10 -1.5(3) . . . . ?
B7 C2 B11 B10 103.1(2) . . . . ?
B6 C2 B11 B10 -40.2(2) . . . . ?
Co1 C2 B11 B10 74.7(3) . . . . ?
C1 C2 B11 B7 -104.6(2) . . . . ?
B6 C2 B11 B7 -143.3(2) . . . . ?
Co1 C2 B11 B7 -28.4(2) . . . . ?
C1 B6 B11 C2 -34.37(19) . . . . ?
B5 B6 B11 C2 -94.8(2) . . . . ?
B10 B6 B11 C2 -133.9(2) . . . . ?
C1 B6 B11 B12 62.4(3) . . . . ?
C2 B6 B11 B12 96.8(2) . . . . ?
B5 B6 B11 B12 2.0(3) . . . . ?
B10 B6 B11 B12 -37.0(2) . . . . ?
C1 B6 B11 B10 99.5(2) . . . . ?
C2 B6 B11 B10 133.9(2) . . . . ?
B5 B6 B11 B10 39.1(2) . . . . ?
C1 B6 B11 B7 -1.4(3) . . . . ?
C2 B6 B11 B7 32.95(19) . . . . ?
B5 B6 B11 B7 -61.8(3) . . . . ?
B10 B6 B11 B7 -100.9(2) . . . . ?
B6 B10 B11 C2 40.3(2) . . . . ?
B5 B10 B11 C2 2.2(3) . . . . ?
B12 B10 B11 C2 -98.5(2) . . . . ?
B9 B10 B11 C2 -60.5(3) . . . . ?
B5 B10 B11 B6 -38.1(2) . . . . ?
B12 B10 B11 B6 -138.8(2) . . . . ?
B9 B10 B11 B6 -100.8(2) . . . . ?
B6 B10 B11 B12 138.8(2) . . . . ?
B5 B10 B11 B12 100.7(2) . . . . ?
B9 B10 B11 B12 38.0(2) . . . . ?
B6 B10 B11 B7 102.3(2) . . . . ?
B5 B10 B11 B7 64.2(3) . . . . ?
B12 B10 B11 B7 -36.6(2) . . . . ?
B9 B10 B11 B7 1.5(3) . . . . ?
B12 B7 B11 C2 133.6(2) . . . . ?
B8 B7 B11 C2 96.4(2) . . . . ?
Co1 B7 B11 C2 25.27(18) . . . . ?
C2 B7 B11 B6 -33.3(2) . . . . ?
B12 B7 B11 B6 100.3(2) . . . . ?
B8 B7 B11 B6 63.1(3) . . . . ?
Co1 B7 B11 B6 -8.0(3) . . . . ?
C2 B7 B11 B12 -133.6(2) . . . . ?
B8 B7 B11 B12 -37.20(19) . . . . ?
Co1 B7 B11 B12 -108.3(2) . . . . ?
C2 B7 B11 B10 -96.9(2) . . . . ?
B12 B7 B11 B10 36.7(2) . . . . ?
B8 B7 B11 B10 -0.5(3) . . . . ?
Co1 B7 B11 B10 -71.6(2) . . . . ?
C2 B11 B12 B7 -39.95(19) . . . . ?
B6 B11 B12 B7 -102.7(2) . . . . ?
B10 B11 B12 B7 -139.4(2) . . . . ?
C2 B11 B12 B10 99.5(2) . . . . ?
B6 B11 B12 B10 36.8(2) . . . . ?
B7 B11 B12 B10 139.4(2) . . . . ?
C2 B11 B12 B8 -2.2(3) . . . . ?
B6 B11 B12 B8 -64.9(3) . . . . ?
B10 B11 B12 B8 -101.6(2) . . . . ?
B7 B11 B12 B8 37.8(2) . . . . ?
C2 B11 B12 B9 61.5(3) . . . . ?
B6 B11 B12 B9 -1.2(3) . . . . ?
B10 B11 B12 B9 -37.9(2) . . . . ?
B7 B11 B12 B9 101.5(2) . . . . ?
C2 B7 B12 B11 38.79(19) . . . . ?
B8 B7 B12 B11 138.2(2) . . . . ?
Co1 B7 B12 B11 106.0(2) . . . . ?
C2 B7 B12 B10 2.2(3) . . . . ?
B11 B7 B12 B10 -36.6(2) . . . . ?
B8 B7 B12 B10 101.6(2) . . . . ?
Co1 B7 B12 B10 69.4(2) . . . . ?
C2 B7 B12 B8 -99.4(2) . . . . ?
B11 B7 B12 B8 -138.2(2) . . . . ?
Co1 B7 B12 B8 -32.21(18) . . . . ?
C2 B7 B12 B9 -61.4(2) . . . . ?
B11 B7 B12 B9 -100.2(2) . . . . ?
B8 B7 B12 B9 38.0(2) . . . . ?
Co1 B7 B12 B9 5.8(3) . . . . ?
B6 B10 B12 B11 -36.8(2) . . . . ?
B5 B10 B12 B11 -99.4(2) . . . . ?
B9 B10 B12 B11 -137.3(2) . . . . ?
B6 B10 B12 B7 0.1(3) . . . . ?
B5 B10 B12 B7 -62.6(3) . . . . ?
B11 B10 B12 B7 36.8(2) . . . . ?
B9 B10 B12 B7 -100.5(2) . . . . ?
B6 B10 B12 B8 64.4(3) . . . . ?
B5 B10 B12 B8 1.8(3) . . . . ?
B11 B10 B12 B8 101.2(2) . . . . ?
B9 B10 B12 B8 -36.14(19) . . . . ?
B6 B10 B12 B9 100.6(2) . . . . ?
B5 B10 B12 B9 37.93(19) . . . . ?
B11 B10 B12 B9 137.3(2) . . . . ?
N1 B8 B12 B11 -150.5(2) . . . . ?
B9 B8 B12 B11 99.8(2) . . . . ?
B7 B8 B12 B11 -37.8(2) . . . . ?
B4 B8 B12 B11 62.0(3) . . . . ?
Co1 B8 B12 B11 -6.9(3) . . . . ?
N1 B8 B12 B7 -112.7(3) . . . . ?
B9 B8 B12 B7 137.6(2) . . . . ?
B4 B8 B12 B7 99.8(2) . . . . ?
Co1 B8 B12 B7 30.94(18) . . . . ?
N1 B8 B12 B10 145.7(2) . . . . ?
B9 B8 B12 B10 36.04(19) . . . . ?
B7 B8 B12 B10 -101.6(2) . . . . ?
B4 B8 B12 B10 -1.8(3) . . . . ?
Co1 B8 B12 B10 -70.7(2) . . . . ?
N1 B8 B12 B9 109.7(2) . . . . ?
B7 B8 B12 B9 -137.6(2) . . . . ?
B4 B8 B12 B9 -37.82(19) . . . . ?
Co1 B8 B12 B9 -106.7(2) . . . . ?
B5 B9 B12 B11 -0.1(3) . . . . ?
B10 B9 B12 B11 38.0(2) . . . . ?
B4 B9 B12 B11 -63.7(3) . . . . ?
B8 B9 B12 B11 -102.0(2) . . . . ?
B5 B9 B12 B7 63.9(3) . . . . ?
B10 B9 B12 B7 101.9(2) . . . . ?
B4 B9 B12 B7 0.2(3) . . . . ?
B8 B9 B12 B7 -38.12(19) . . . . ?
B5 B9 B12 B10 -38.0(2) . . . . ?
B4 B9 B12 B10 -101.7(2) . . . . ?
B8 B9 B12 B10 -140.0(2) . . . . ?
B5 B9 B12 B8 102.0(2) . . . . ?
B10 B9 B12 B8 140.0(2) . . . . ?
B4 B9 B12 B8 38.32(19) . . . . ?
B5' C1' C2' B11' -0.2(3) . . . . ?
B4' C1' C2' B11' 69.2(3) . . . . ?
B6' C1' C2' B11' -39.5(2) . . . . ?
Co1 C1' C2' B11' 120.0(2) . . . . ?
B5' C1' C2' B7' -69.4(3) . . . . ?
B4' C1' C2' B7' -0.1(3) . . . . ?
B6' C1' C2' B7' -108.8(2) . . . . ?
Co1 C1' C2' B7' 50.75(17) . . . . ?
B5' C1' C2' B6' 39.3(2) . . . . ?
B4' C1' C2' B6' 108.7(2) . . . . ?
Co1 C1' C2' B6' 159.51(18) . . . . ?
B5' C1' C2' Co1 -120.18(19) . . . . ?
B4' C1' C2' Co1 -50.80(16) . . . . ?
B6' C1' C2' Co1 -159.51(18) . . . . ?
C2' C1' B4' B9' -64.2(2) . . . . ?
B5' C1' B4' B9' 40.15(19) . . . . ?
B6' C1' B4' B9' 4.8(3) . . . . ?
Co1 C1' B4' B9' -114.88(18) . . . . ?
C2' C1' B4' B5' -104.3(2) . . . . ?
B6' C1' B4' B5' -35.4(2) . . . . ?
Co1 C1' B4' B5' -155.03(18) . . . . ?
C2' C1' B4' B8' -1.7(3) . . . . ?
B5' C1' B4' B8' 102.7(2) . . . . ?
B6' C1' B4' B8' 67.3(2) . . . . ?
Co1 C1' B4' B8' -52.38(15) . . . . ?
C2' C1' B4' Co1 50.71(16) . . . . ?
B5' C1' B4' Co1 155.03(18) . . . . ?
B6' C1' B4' Co1 119.64(19) . . . . ?
C2' C1' B5' B6' -39.3(2) . . . . ?
B4' C1' B5' B6' -144.0(2) . . . . ?
Co1 C1' B5' B6' -115.7(2) . . . . ?
C2' C1' B5' B9' 64.4(3) . . . . ?
B4' C1' B5' B9' -40.37(19) . . . . ?
B6' C1' B5' B9' 103.7(2) . . . . ?
Co1 C1' B5' B9' -12.0(3) . . . . ?
C2' C1' B5' B10' 1.9(3) . . . . ?
B4' C1' B5' B10' -102.8(2) . . . . ?
B6' C1' B5' B10' 41.22(19) . . . . ?
Co1 C1' B5' B10' -74.4(2) . . . . ?
C2' C1' B5' B4' 104.8(2) . . . . ?
B6' C1' B5' B4' 144.0(2) . . . . ?
Co1 C1' B5' B4' 28.4(2) . . . . ?
B9' B4' B5' C1' -133.3(2) . . . . ?
B8' B4' B5' C1' -96.2(2) . . . . ?
Co1 B4' B5' C1' -25.35(18) . . . . ?
C1' B4' B5' B6' 32.5(2) . . . . ?
B9' B4' B5' B6' -100.8(2) . . . . ?
B8' B4' B5' B6' -63.7(3) . . . . ?
Co1 B4' B5' B6' 7.1(3) . . . . ?
C1' B4' B5' B9' 133.3(2) . . . . ?
B8' B4' B5' B9' 37.1(2) . . . . ?
Co1 B4' B5' B9' 108.0(2) . . . . ?
C1' B4' B5' B10' 96.4(2) . . . . ?
B9' B4' B5' B10' -37.0(2) . . . . ?
B8' B4' B5' B10' 0.2(3) . . . . ?
Co1 B4' B5' B10' 71.0(3) . . . . ?
B5' C1' B6' C2' -138.4(2) . . . . ?
B4' C1' B6' C2' -102.6(2) . . . . ?
Co1 C1' B6' C2' -23.3(2) . . . . ?
C2' C1' B6' B11' 35.49(19) . . . . ?
B5' C1' B6' B11' -102.9(2) . . . . ?
B4' C1' B6' B11' -67.1(3) . . . . ?
Co1 C1' B6' B11' 12.2(3) . . . . ?
C2' C1' B6' B5' 138.4(2) . . . . ?
B4' C1' B6' B5' 35.9(2) . . . . ?
Co1 C1' B6' B5' 115.1(2) . . . . ?
C2' C1' B6' B10' 97.4(2) . . . . ?
B5' C1' B6' B10' -40.99(19) . . . . ?
B4' C1' B6' B10' -5.1(3) . . . . ?
Co1 C1' B6' B10' 74.2(3) . . . . ?
B11' C2' B6' C1' 138.0(2) . . . . ?
B7' C2' B6' C1' 102.0(2) . . . . ?
Co1 C2' B6' C1' 23.3(2) . . . . ?
C1' C2' B6' B11' -138.0(2) . . . . ?
B7' C2' B6' B11' -36.0(2) . . . . ?
Co1 C2' B6' B11' -114.7(2) . . . . ?
C1' C2' B6' B5' -35.23(19) . . . . ?
B11' C2' B6' B5' 102.8(2) . . . . ?
B7' C2' B6' B5' 66.8(3) . . . . ?
Co1 C2' B6' B5' -12.0(3) . . . . ?
C1' C2' B6' B10' -97.2(2) . . . . ?
B11' C2' B6' B10' 40.8(2) . . . . ?
B7' C2' B6' B10' 4.8(3) . . . . ?
Co1 C2' B6' B10' -74.0(3) . . . . ?
B9' B5' B6' C1' -95.7(2) . . . . ?
B10' B5' B6' C1' -132.7(2) . . . . ?
B4' B5' B6' C1' -32.10(19) . . . . ?
C1' B5' B6' C2' 34.16(18) . . . . ?
B9' B5' B6' C2' -61.5(3) . . . . ?
B10' B5' B6' C2' -98.5(2) . . . . ?
B4' B5' B6' C2' 2.1(3) . . . . ?
C1' B5' B6' B11' 94.2(2) . . . . ?
B9' B5' B6' B11' -1.5(3) . . . . ?
B10' B5' B6' B11' -38.5(2) . . . . ?
B4' B5' B6' B11' 62.1(3) . . . . ?
C1' B5' B6' B10' 132.7(2) . . . . ?
B9' B5' B6' B10' 36.99(19) . . . . ?
B4' B5' B6' B10' 100.6(2) . . . . ?
C1' C2' B7' B12' 63.9(2) . . . . ?
B11' C2' B7' B12' -40.0(2) . . . . ?
B6' C2' B7' B12' -4.6(3) . . . . ?
Co1 C2' B7' B12' 114.80(18) . . . . ?
C1' C2' B7' B11' 103.9(2) . . . . ?
B6' C2' B7' B11' 35.4(2) . . . . ?
Co1 C2' B7' B11' 154.77(17) . . . . ?
C1' C2' B7' B8' 1.7(3) . . . . ?
B11' C2' B7' B8' -102.2(2) . . . . ?
B6' C2' B7' B8' -66.8(3) . . . . ?
Co1 C2' B7' B8' 52.61(15) . . . . ?
C1' C2' B7' Co1 -50.87(16) . . . . ?
B11' C2' B7' Co1 -154.77(17) . . . . ?
B6' C2' B7' Co1 -119.4(2) . . . . ?
C1' B4' B8' B12' -59.4(2) . . . . ?
B9' B4' B8' B12' 37.7(2) . . . . ?
B5' B4' B8' B12' 1.0(3) . . . . ?
Co1 B4' B8' B12' -111.29(19) . . . . ?
C1' B4' B8' B9' -97.1(2) . . . . ?
B5' B4' B8' B9' -36.75(19) . . . . ?
Co1 B4' B8' B9' -149.04(18) . . . . ?
C1' B4' B8' B7' 2.6(2) . . . . ?
B9' B4' B8' B7' 99.8(2) . . . . ?
B5' B4' B8' B7' 63.0(2) . . . . ?
Co1 B4' B8' B7' -49.28(15) . . . . ?
C1' B4' B8' Co1 51.90(15) . . . . ?
B9' B4' B8' Co1 149.04(18) . . . . ?
B5' B4' B8' Co1 112.28(19) . . . . ?
C2' B7' B8' B12' 97.0(2) . . . . ?
B11' B7' B8' B12' 36.66(19) . . . . ?
Co1 B7' B8' B12' 149.19(17) . . . . ?
C2' B7' B8' B4' -2.6(2) . . . . ?
B12' B7' B8' B4' -99.7(2) . . . . ?
B11' B7' B8' B4' -63.0(2) . . . . ?
Co1 B7' B8' B4' 49.52(15) . . . . ?
C2' B7' B8' B9' 59.2(2) . . . . ?
B12' B7' B8' B9' -37.78(19) . . . . ?
B11' B7' B8' B9' -1.1(3) . . . . ?
Co1 B7' B8' B9' 111.41(18) . . . . ?
C2' B7' B8' Co1 -52.17(15) . . . . ?
B12' B7' B8' Co1 -149.19(17) . . . . ?
B11' B7' B8' Co1 -112.53(19) . . . . ?
C1' B5' B9' B4' 39.78(19) . . . . ?
B6' B5' B9' B4' 102.0(2) . . . . ?
B10' B5' B9' B4' 138.9(2) . . . . ?
C1' B5' B9' B10' -99.2(2) . . . . ?
B6' B5' B9' B10' -36.9(2) . . . . ?
B4' B5' B9' B10' -138.9(2) . . . . ?
C1' B5' B9' B12' -61.1(2) . . . . ?
B6' B5' B9' B12' 1.1(3) . . . . ?
B10' B5' B9' B12' 38.1(2) . . . . ?
B4' B5' B9' B12' -100.9(2) . . . . ?
C1' B5' B9' B8' 2.5(3) . . . . ?
B6' B5' B9' B8' 64.7(3) . . . . ?
B10' B5' B9' B8' 101.6(2) . . . . ?
B4' B5' B9' B8' -37.31(19) . . . . ?
C1' B4' B9' B5' -39.20(18) . . . . ?
B8' B4' B9' B5' -138.8(2) . . . . ?
Co1 B4' B9' B5' -106.9(2) . . . . ?
C1' B4' B9' B10' -2.3(3) . . . . ?
B5' B4' B9' B10' 36.9(2) . . . . ?
B8' B4' B9' B10' -101.9(2) . . . . ?
Co1 B4' B9' B10' -70.0(2) . . . . ?
C1' B4' B9' B12' 61.3(2) . . . . ?
B5' B4' B9' B12' 100.5(2) . . . . ?
B8' B4' B9' B12' -38.3(2) . . . . ?
Co1 B4' B9' B12' -6.4(3) . . . . ?
C1' B4' B9' B8' 99.6(2) . . . . ?
B5' B4' B9' B8' 138.8(2) . . . . ?
Co1 B4' B9' B8' 31.89(18) . . . . ?
B12' B8' B9' B5' -99.6(2) . . . . ?
B4' B8' B9' B5' 37.4(2) . . . . ?
B7' B8' B9' B5' -62.0(3) . . . . ?
Co1 B8' B9' B5' 6.4(3) . . . . ?
B12' B8' B9' B4' -137.0(2) . . . . ?
B7' B8' B9' B4' -99.4(2) . . . . ?
Co1 B8' B9' B4' -31.03(18) . . . . ?
B12' B8' B9' B10' -35.8(2) . . . . ?
B4' B8' B9' B10' 101.2(2) . . . . ?
B7' B8' B9' B10' 1.9(3) . . . . ?
Co1 B8' B9' B10' 70.2(2) . . . . ?
B4' B8' B9' B12' 137.0(2) . . . . ?
B7' B8' B9' B12' 37.66(19) . . . . ?
Co1 B8' B9' B12' 106.0(2) . . . . ?
C1' B6' B10' B11' -96.9(2) . . . . ?
C2' B6' B10' B11' -39.61(19) . . . . ?
B5' B6' B10' B11' -136.8(2) . . . . ?
C1' B6' B10' B5' 39.86(18) . . . . ?
C2' B6' B10' B5' 97.2(2) . . . . ?
B11' B6' B10' B5' 136.8(2) . . . . ?
C1' B6' B10' B9' 3.2(3) . . . . ?
C2' B6' B10' B9' 60.6(2) . . . . ?
B11' B6' B10' B9' 100.2(2) . . . . ?
B5' B6' B10' B9' -36.65(19) . . . . ?
C1' B6' B10' B12' -60.2(2) . . . . ?
C2' B6' B10' B12' -2.9(3) . . . . ?
B11' B6' B10' B12' 36.7(2) . . . . ?
B5' B6' B10' B12' -100.1(2) . . . . ?
C1' B5' B10' B6' -40.99(18) . . . . ?
B9' B5' B10' B6' -139.0(2) . . . . ?
B4' B5' B10' B6' -102.3(2) . . . . ?
C1' B5' B10' B11' -2.9(3) . . . . ?
B6' B5' B10' B11' 38.1(2) . . . . ?
B9' B5' B10' B11' -100.9(2) . . . . ?
B4' B5' B10' B11' -64.2(3) . . . . ?
C1' B5' B10' B9' 98.0(2) . . . . ?
B6' B5' B10' B9' 139.0(2) . . . . ?
B4' B5' B10' B9' 36.7(2) . . . . ?
C1' B5' B10' B12' 60.0(3) . . . . ?
B6' B5' B10' B12' 101.0(2) . . . . ?
B9' B5' B10' B12' -38.0(2) . . . . ?
B4' B5' B10' B12' -1.3(3) . . . . ?
B5' B9' B10' B6' 36.6(2) . . . . ?
B4' B9' B10' B6' -0.6(3) . . . . ?
B12' B9' B10' B6' -100.7(2) . . . . ?
B8' B9' B10' B6' -64.9(3) . . . . ?
B5' B9' B10' B11' 99.6(2) . . . . ?
B4' B9' B10' B11' 62.4(3) . . . . ?
B12' B9' B10' B11' -37.7(2) . . . . ?
B8' B9' B10' B11' -1.9(3) . . . . ?
B4' B9' B10' B5' -37.2(2) . . . . ?
B12' B9' B10' B5' -137.3(2) . . . . ?
B8' B9' B10' B5' -101.5(2) . . . . ?
B5' B9' B10' B12' 137.3(2) . . . . ?
B4' B9' B10' B12' 100.1(2) . . . . ?
B8' B9' B10' B12' 35.8(2) . . . . ?
C1' C2' B11' B6' 39.4(2) . . . . ?
B7' C2' B11' B6' 144.0(2) . . . . ?
Co1 C2' B11' B6' 115.5(2) . . . . ?
C1' C2' B11' B10' -1.7(3) . . . . ?
B7' C2' B11' B10' 102.8(2) . . . . ?
B6' C2' B11' B10' -41.1(2) . . . . ?
Co1 C2' B11' B10' 74.3(3) . . . . ?
C1' C2' B11' B12' -64.4(3) . . . . ?
B7' C2' B11' B12' 40.20(19) . . . . ?
B6' C2' B11' B12' -103.8(2) . . . . ?
Co1 C2' B11' B12' 11.7(3) . . . . ?
C1' C2' B11' B7' -104.6(2) . . . . ?
B6' C2' B11' B7' -144.0(2) . . . . ?
Co1 C2' B11' B7' -28.5(2) . . . . ?
C1' B6' B11' C2' -34.45(18) . . . . ?
B5' B6' B11' C2' -94.5(2) . . . . ?
B10' B6' B11' C2' -133.0(2) . . . . ?
C1' B6' B11' B10' 98.5(2) . . . . ?
C2' B6' B11' B10' 133.0(2) . . . . ?
B5' B6' B11' B10' 38.5(2) . . . . ?
C1' B6' B11' B12' 61.3(3) . . . . ?
C2' B6' B11' B12' 95.8(2) . . . . ?
B5' B6' B11' B12' 1.3(3) . . . . ?
B10' B6' B11' B12' -37.2(2) . . . . ?
C1' B6' B11' B7' -2.3(3) . . . . ?
C2' B6' B11' B7' 32.1(2) . . . . ?
B5' B6' B11' B7' -62.3(3) . . . . ?
B10' B6' B11' B7' -100.8(2) . . . . ?
B6' B10' B11' C2' 40.97(19) . . . . ?
B5' B10' B11' C2' 2.8(3) . . . . ?
B9' B10' B11' C2' -60.1(3) . . . . ?
B12' B10' B11' C2' -97.9(2) . . . . ?
B5' B10' B11' B6' -38.2(2) . . . . ?
B9' B10' B11' B6' -101.1(2) . . . . ?
B12' B10' B11' B6' -138.9(2) . . . . ?
B6' B10' B11' B12' 138.9(2) . . . . ?
B5' B10' B11' B12' 100.7(2) . . . . ?
B9' B10' B11' B12' 37.8(2) . . . . ?
B6' B10' B11' B7' 102.3(2) . . . . ?
B5' B10' B11' B7' 64.1(3) . . . . ?
B9' B10' B11' B7' 1.2(3) . . . . ?
B12' B10' B11' B7' -36.6(2) . . . . ?
B12' B7' B11' C2' 133.6(2) . . . . ?
B8' B7' B11' C2' 96.7(2) . . . . ?
Co1 B7' B11' C2' 25.71(17) . . . . ?
C2' B7' B11' B6' -32.7(2) . . . . ?
B12' B7' B11' B6' 100.9(2) . . . . ?
B8' B7' B11' B6' 64.0(3) . . . . ?
Co1 B7' B11' B6' -7.0(3) . . . . ?
C2' B7' B11' B10' -96.7(2) . . . . ?
B12' B7' B11' B10' 36.8(2) . . . . ?
B8' B7' B11' B10' 0.0(3) . . . . ?
Co1 B7' B11' B10' -71.0(3) . . . . ?
C2' B7' B11' B12' -133.6(2) . . . . ?
B8' B7' B11' B12' -36.9(2) . . . . ?
Co1 B7' B11' B12' -107.9(2) . . . . ?
C2' B11' B12' B7' -39.56(19) . . . . ?
B6' B11' B12' B7' -102.1(2) . . . . ?
B10' B11' B12' B7' -139.2(2) . . . . ?
C2' B11' B12' B9' 61.9(2) . . . . ?
B6' B11' B12' B9' -0.6(3) . . . . ?
B10' B11' B12' B9' -37.70(19) . . . . ?
B7' B11' B12' B9' 101.5(2) . . . . ?
C2' B11' B12' B10' 99.6(2) . . . . ?
B6' B11' B12' B10' 37.1(2) . . . . ?
B7' B11' B12' B10' 139.2(2) . . . . ?
C2' B11' B12' B8' -2.1(3) . . . . ?
B6' B11' B12' B8' -64.7(3) . . . . ?
B10' B11' B12' B8' -101.8(2) . . . . ?
B7' B11' B12' B8' 37.44(19) . . . . ?
C2' B7' B12' B11' 39.00(19) . . . . ?
B8' B7' B12' B11' 138.8(2) . . . . ?
Co1 B7' B12' B11' 107.1(2) . . . . ?
C2' B7' B12' B9' -61.2(2) . . . . ?
B11' B7' B12' B9' -100.2(2) . . . . ?
B8' B7' B12' B9' 38.64(19) . . . . ?
Co1 B7' B12' B9' 6.9(3) . . . . ?
C2' B7' B12' B10' 2.4(3) . . . . ?
B11' B7' B12' B10' -36.6(2) . . . . ?
B8' B7' B12' B10' 102.2(2) . . . . ?
Co1 B7' B12' B10' 70.4(3) . . . . ?
C2' B7' B12' B8' -99.8(2) . . . . ?
B11' B7' B12' B8' -138.8(2) . . . . ?
Co1 B7' B12' B8' -31.77(18) . . . . ?
B5' B9' B12' B11' -0.3(3) . . . . ?
B4' B9' B12' B11' -64.3(3) . . . . ?
B10' B9' B12' B11' 37.6(2) . . . . ?
B8' B9' B12' B11' -102.8(2) . . . . ?
B5' B9' B12' B7' 63.7(3) . . . . ?
B4' B9' B12' B7' -0.2(3) . . . . ?
B10' B9' B12' B7' 101.7(2) . . . . ?
B8' B9' B12' B7' -38.7(2) . . . . ?
B5' B9' B12' B10' -38.0(2) . . . . ?
B4' B9' B12' B10' -101.9(2) . . . . ?
B8' B9' B12' B10' -140.4(2) . . . . ?
B5' B9' B12' B8' 102.5(2) . . . . ?
B4' B9' B12' B8' 38.48(19) . . . . ?
B10' B9' B12' B8' 140.4(2) . . . . ?
B6' B10' B12' B11' -36.6(2) . . . . ?
B5' B10' B12' B11' -99.7(2) . . . . ?
B9' B10' B12' B11' -137.6(2) . . . . ?
B6' B10' B12' B7' 0.4(3) . . . . ?
B11' B10' B12' B7' 37.0(2) . . . . ?
B5' B10' B12' B7' -62.7(3) . . . . ?
B9' B10' B12' B7' -100.6(2) . . . . ?
B6' B10' B12' B9' 101.0(2) . . . . ?
B11' B10' B12' B9' 137.6(2) . . . . ?
B5' B10' B12' B9' 37.9(2) . . . . ?
B6' B10' B12' B8' 65.0(3) . . . . ?
B11' B10' B12' B8' 101.6(2) . . . . ?
B5' B10' B12' B8' 1.9(3) . . . . ?
B9' B10' B12' B8' -36.0(2) . . . . ?
B4' B8' B12' B11' 62.0(3) . . . . ?
B9' B8' B12' B11' 99.6(2) . . . . ?
B7' B8' B12' B11' -37.4(2) . . . . ?
Co1 B8' B12' B11' -6.7(3) . . . . ?
B4' B8' B12' B7' 99.4(2) . . . . ?
B9' B8' B12' B7' 137.0(2) . . . . ?
Co1 B8' B12' B7' 30.70(17) . . . . ?
B4' B8' B12' B9' -37.6(2) . . . . ?
B7' B8' B12' B9' -137.0(2) . . . . ?
Co1 B8' B12' B9' -106.3(2) . . . . ?
B4' B8' B12' B10' -1.8(3) . . . . ?
B9' B8' B12' B10' 35.8(2) . . . . ?
B7' B8' B12' B10' -101.2(2) . . . . ?
Co1 B8' B12' B10' -70.5(2) . . . . ?
B12 B8 N1 C3 -118.6(3) . . . . ?
B9 B8 N1 C3 -50.7(4) . . . . ?
B7 B8 N1 C3 173.1(2) . . . . ?
B4 B8 N1 C3 21.3(4) . . . . ?
Co1 B8 N1 C3 98.6(3) . . . . ?
B8 N1 C3 O1 3.7(4) . . . . ?
B8 N1 C3 C4 -172.1(2) . . . . ?
C6 O1 C3 N1 172.6(2) . . . . ?
C6 O1 C3 C4 -11.7(4) . . . . ?
N1 C3 C4 C5 87.8(3) . . . . ?
O1 C3 C4 C5 -87.7(3) . . . . ?
C3 O1 C6 C7 156.2(3) . . . . ?
C3 O1 C6 C8 -81.9(3) . . . . ?
